data_1519263
loop_
_publ_author_name
'Smith, Martin B.'
'Coles, Simon J.'
'Hursthouse, Michael B.'

_publ_section_title
;
 C19H14ClN2PS
;
_journal_name_full 'Crystal Structure Report Archive'
_journal_page_first 1027
_journal_year 2000
_chemical_formula_moiety 'C19 H14 Cl N2 P S'
_chemical_formula_sum 'C19 H14 Cl N2 P S'
_chemical_formula_weight 368.80
_space_group_IT_number 15
_symmetry_cell_setting monoclinic
_symmetry_space_group_name_Hall '-C 2yc'
_symmetry_space_group_name_H-M 'C 1 2/c 1'
_atom_sites_solution_hydrogens geom
_atom_sites_solution_primary direct
_atom_sites_solution_secondary difmap
_cell_angle_alpha 90.00
_cell_angle_beta 94.73(3)
_cell_angle_gamma 90.00
_cell_formula_units_Z 8
_cell_length_a 10.223(2)
_cell_length_b 17.348(4)
_cell_length_c 19.475(4)
_cell_measurement_reflns_used 10709
_cell_measurement_temperature 150(2)
_cell_measurement_theta_max 27.48
_cell_measurement_theta_min 1.0
_cell_volume 3442.1(13)
_computing_cell_refinement 'DENZO, COLLECT'
_computing_data_reduction 'DENZO, COLLECT'
_computing_molecular_graphics 'CAMERON (Watkin, Pearce 1995)'
_computing_structure_refinement 'SHELXL-97 (Sheldrick, 1997)'
_computing_structure_solution 'SHELXS-97 (Sheldrick, 1990)'
_diffrn_ambient_temperature 150(2)
_diffrn_detector_area_resol_mean 9.091
_diffrn_measured_fraction_theta_full 0.996
_diffrn_measured_fraction_theta_max 0.996
_diffrn_measurement_device_type 'Nonius KappaCCD Area Detector'
_diffrn_measurement_method 'Phi and Omega scans to fill Ewald Sphere'
_diffrn_radiation_monochromator graphite
_diffrn_radiation_source 'Nonius FR591 rotating anode'
_diffrn_radiation_type MoK\a
_diffrn_radiation_wavelength 0.71073
_diffrn_reflns_av_R_equivalents 0.0398
_diffrn_reflns_av_sigmaI/netI 0.0365
_diffrn_reflns_limit_h_max 11
_diffrn_reflns_limit_h_min -13
_diffrn_reflns_limit_k_max 22
_diffrn_reflns_limit_k_min -22
_diffrn_reflns_limit_l_max 25
_diffrn_reflns_limit_l_min -25
_diffrn_reflns_number 21105
_diffrn_reflns_theta_full 27.45
_diffrn_reflns_theta_max 27.45
_diffrn_reflns_theta_min 2.10
_exptl_absorpt_coefficient_mu 0.438
_exptl_absorpt_correction_T_max 0.9174
_exptl_absorpt_correction_T_min 0.8983
_exptl_absorpt_correction_type multi-scan
_exptl_absorpt_process_details 'SORTAV (R.H.Blessing, 1995, 1997)'
_exptl_crystal_colour colourless
_exptl_crystal_density_diffrn 1.423
_exptl_crystal_density_method 'not measured'
_exptl_crystal_description prism
_exptl_crystal_F_000 1520
_exptl_crystal_size_max 0.25
_exptl_crystal_size_mid 0.25
_exptl_crystal_size_min 0.20
_refine_diff_density_max 0.448
_refine_diff_density_min -0.450
_refine_diff_density_rms 0.075
_refine_ls_extinction_method none
_refine_ls_goodness_of_fit_ref 0.948
_refine_ls_hydrogen_treatment constr
_refine_ls_matrix_type full
_refine_ls_number_parameters 217
_refine_ls_number_reflns 3918
_refine_ls_number_restraints 0
_refine_ls_restrained_S_all 0.948
_refine_ls_R_factor_all 0.0520
_refine_ls_R_factor_gt 0.0380
_refine_ls_shift/su_max 0.008
_refine_ls_shift/su_mean 0.001
_refine_ls_structure_factor_coef Fsqd
_refine_ls_weighting_details 'calc w=1/[\s^2^(Fo^2^)+(0.1000P)^2^+0.0000P] where P=(Fo^2^+2Fc^2^)/3'
_refine_ls_weighting_scheme calc
_refine_ls_wR_factor_gt 0.1120
_refine_ls_wR_factor_ref 0.1250
_reflns_number_gt 3204
_reflns_number_total 3918
_reflns_threshold_expression >2sigma(I)
_cod_data_source_file eCrystal-1027.cif
_cod_data_source_block s92
_cod_depositor_comments
;
Citation :
Smith, Martin B. and Coles, Simon J. and Hursthouse, Michael B. (2000) 
University of Southampton, Crystal Structure Report Archive. 
(doi:10.5258/ecrystals/1027)

More at:
http://ecrystals.chem.soton.ac.uk/1027/

The following automatic conversions were performed:

'_symmetry_cell_setting' value 'Monoclinic' changed to 'monoclinic'
according to the built-in table from CIF Core dictionary named
'cif_core.dic' version 2.4.1 from 2010-06-29.

Automatic conversion script
Id: cif_fix_values 3105 2015-03-04 15:46:00Z robertas 
;
_cod_original_cell_volume 3442.0(12)
_cod_original_sg_symbol_H-M C2/c
_cod_database_code 1519263

loop_
_symmetry_equiv_pos_as_xyz
'x, y, z'
'-x, y, -z+1/2'
'x+1/2, y+1/2, z'
'-x+1/2, y+1/2, -z+1/2'
'-x, -y, -z'
'x, -y, z-1/2'
'-x+1/2, -y+1/2, -z'
'x+1/2, -y+1/2, z-1/2'

loop_
_atom_site_label
_atom_site_type_symbol
_atom_site_fract_x
_atom_site_fract_y
_atom_site_fract_z
_atom_site_U_iso_or_equiv
_atom_site_adp_type
_atom_site_occupancy
_atom_site_symmetry_multiplicity
_atom_site_calc_flag
_atom_site_refinement_flags
_atom_site_disorder_assembly
_atom_site_disorder_group
Cl1 Cl 0.81884(4) 0.10707(3) -0.13999(2) 0.04351(16) Uani 1 1 d . . .
S1 S 0.69598(4) 0.17838(2) 0.12313(2) 0.02928(15) Uani 1 1 d . . .
P1 P 0.68302(4) 0.22060(2) 0.27797(2) 0.02649(14) Uani 1 1 d . . .
N1 N 0.93969(12) 0.14007(7) 0.15967(6) 0.0254(3) Uani 1 1 d . . .
N2 N 0.81674(12) 0.17295(7) 0.25203(6) 0.0257(3) Uani 1 1 d . . .
H2 H 0.8754 0.1554 0.2822 0.031 Uiso 1 1 calc R . .
C1 C 0.85760(17) 0.11805(9) -0.05167(8) 0.0322(4) Uani 1 1 d . . .
C2 C 0.98327(17) 0.09989(9) -0.02415(9) 0.0334(4) Uani 1 1 d . . .
H2A H 1.0457 0.0829 -0.0528 0.040 Uiso 1 1 calc R . .
C3 C 1.01577(16) 0.10701(9) 0.04603(9) 0.0317(4) Uani 1 1 d . . .
H3 H 1.1002 0.0955 0.0646 0.038 Uiso 1 1 calc R . .
C4 C 0.92100(15) 0.13158(8) 0.08836(8) 0.0251(3) Uani 1 1 d . . .
C5 C 0.79501(15) 0.14953(9) 0.05902(8) 0.0272(3) Uani 1 1 d . . .
C6 C 0.76145(16) 0.14382(9) -0.01121(8) 0.0326(4) Uani 1 1 d . . .
H6 H 0.6779 0.1567 -0.0303 0.039 Uiso 1 1 calc R . .
C7 C 0.83072(14) 0.16271(8) 0.18388(8) 0.0234(3) Uani 1 1 d . . .
C8 C 0.66279(14) 0.17277(9) 0.36002(8) 0.0280(4) Uani 1 1 d . . .
C9 C 0.65294(16) 0.09276(10) 0.36173(9) 0.0358(4) Uani 1 1 d . . .
H9 H 0.6636 0.0644 0.3221 0.043 Uiso 1 1 calc R . .
C10 C 0.62754(18) 0.05509(11) 0.42160(9) 0.0404(4) Uani 1 1 d . . .
H10 H 0.6224 0.0016 0.4222 0.048 Uiso 1 1 calc R . .
C11 C 0.60961(17) 0.09668(11) 0.48075(9) 0.0408(4) Uani 1 1 d . . .
H11 H 0.5931 0.0712 0.5211 0.049 Uiso 1 1 calc R . .
C12 C 0.61631(17) 0.17582(11) 0.47958(9) 0.0377(4) Uani 1 1 d . . .
H12 H 0.6027 0.2040 0.5190 0.045 Uiso 1 1 calc R . .
C13 C 0.64343(16) 0.21375(10) 0.41958(8) 0.0317(4) Uani 1 1 d . . .
H13 H 0.6487 0.2673 0.4193 0.038 Uiso 1 1 calc R . .
C14 C 0.75051(14) 0.31430(9) 0.30518(8) 0.0266(3) Uani 1 1 d . . .
C15 C 0.88379(16) 0.33019(9) 0.31458(9) 0.0334(4) Uani 1 1 d . . .
H15 H 0.9442 0.2903 0.3126 0.040 Uiso 1 1 calc R . .
C16 C 0.92778(19) 0.40468(11) 0.32689(10) 0.0440(5) Uani 1 1 d . . .
H16 H 1.0174 0.4148 0.3320 0.053 Uiso 1 1 calc R . .
C17 C 0.8391(2) 0.46399(10) 0.33170(10) 0.0485(5) Uani 1 1 d . . .
H17 H 0.8690 0.5140 0.3401 0.058 Uiso 1 1 calc R . .
C18 C 0.7059(2) 0.44910(10) 0.32400(10) 0.0467(5) Uani 1 1 d . . .
H18 H 0.6461 0.4888 0.3282 0.056 Uiso 1 1 calc R . .
C19 C 0.66195(18) 0.37499(11) 0.30996(9) 0.0372(4) Uani 1 1 d . . .
H19 H 0.5723 0.3654 0.3036 0.045 Uiso 1 1 calc R . .

loop_
_atom_site_aniso_label
_atom_site_aniso_U_11
_atom_site_aniso_U_22
_atom_site_aniso_U_33
_atom_site_aniso_U_23
_atom_site_aniso_U_13
_atom_site_aniso_U_12
Cl1 0.0504(3) 0.0622(3) 0.0186(2) -0.00523(18) 0.00648(19) -0.0099(2)
S1 0.0268(2) 0.0415(3) 0.0196(2) -0.00307(16) 0.00214(16) 0.00165(16)
P1 0.0202(2) 0.0401(3) 0.0194(2) -0.00391(16) 0.00275(16) -0.00121(15)
N1 0.0254(6) 0.0308(7) 0.0206(6) -0.0030(5) 0.0047(5) -0.0026(5)
N2 0.0238(6) 0.0341(7) 0.0192(6) -0.0030(5) 0.0024(5) 0.0006(5)
C1 0.0424(9) 0.0346(8) 0.0201(8) -0.0019(7) 0.0063(7) -0.0096(7)
C2 0.0406(9) 0.0366(9) 0.0244(8) -0.0046(7) 0.0120(7) -0.0049(7)
C3 0.0314(8) 0.0378(9) 0.0265(8) -0.0030(7) 0.0070(7) -0.0021(7)
C4 0.0295(8) 0.0268(7) 0.0197(7) -0.0015(6) 0.0054(6) -0.0062(6)
C5 0.0312(8) 0.0290(8) 0.0222(8) -0.0031(6) 0.0067(6) -0.0037(6)
C6 0.0335(8) 0.0401(9) 0.0241(8) 0.0007(7) 0.0022(7) -0.0023(7)
C7 0.0266(7) 0.0230(7) 0.0206(7) -0.0010(6) 0.0021(6) -0.0039(6)
C8 0.0220(7) 0.0383(9) 0.0240(8) -0.0048(7) 0.0049(6) -0.0063(6)
C9 0.0355(9) 0.0406(9) 0.0328(9) -0.0065(8) 0.0112(7) -0.0090(7)
C10 0.0436(10) 0.0394(10) 0.0395(10) 0.0016(8) 0.0123(8) -0.0108(8)
C11 0.0412(10) 0.0526(11) 0.0299(9) 0.0038(8) 0.0101(8) -0.0141(8)
C12 0.0401(10) 0.0509(11) 0.0235(9) -0.0079(7) 0.0101(7) -0.0134(8)
C13 0.0305(9) 0.0396(9) 0.0254(8) -0.0059(7) 0.0055(7) -0.0096(7)
C14 0.0285(8) 0.0339(8) 0.0180(7) 0.0016(6) 0.0050(6) 0.0039(6)
C15 0.0320(8) 0.0335(9) 0.0359(10) -0.0047(7) 0.0103(7) 0.0011(7)
C16 0.0480(11) 0.0402(10) 0.0461(11) -0.0097(9) 0.0170(9) -0.0102(8)
C17 0.0762(15) 0.0317(9) 0.0397(11) -0.0036(8) 0.0180(10) -0.0034(9)
C18 0.0715(14) 0.0365(10) 0.0329(10) 0.0005(8) 0.0084(9) 0.0204(9)
C19 0.0386(9) 0.0478(10) 0.0254(9) -0.0008(7) 0.0037(7) 0.0144(8)

loop_
_atom_type_symbol
_atom_type_description
_atom_type_scat_dispersion_real
_atom_type_scat_dispersion_imag
_atom_type_scat_source
C C 0.0033 0.0016 'International Tables Vol C Tables 4.2.6.8 and 6.1.1.4'
H H 0.0000 0.0000 'International Tables Vol C Tables 4.2.6.8 and 6.1.1.4'
N N 0.0061 0.0033 'International Tables Vol C Tables 4.2.6.8 and 6.1.1.4'
P P 0.1023 0.0942 'International Tables Vol C Tables 4.2.6.8 and 6.1.1.4'
S S 0.1246 0.1234 'International Tables Vol C Tables 4.2.6.8 and 6.1.1.4'
Cl Cl 0.1484 0.1585 'International Tables Vol C Tables 4.2.6.8 and 6.1.1.4'

loop_
_geom_angle_atom_site_label_1
_geom_angle_atom_site_label_2
_geom_angle_atom_site_label_3
_geom_angle
_geom_angle_site_symmetry_1
_geom_angle_site_symmetry_3
C5 S1 C7 88.20(7) . .
N2 P1 C8 100.94(7) . .
N2 P1 C14 102.94(6) . .
C8 P1 C14 102.57(7) . .
C7 N1 C4 109.92(13) . .
C7 N2 P1 120.22(11) . .
C6 C1 C2 122.16(16) . .
C6 C1 Cl1 118.87(14) . .
C2 C1 Cl1 118.97(12) . .
C3 C2 C1 120.01(15) . .
C2 C3 C4 119.36(16) . .
C3 C4 N1 125.34(15) . .
C3 C4 C5 119.27(14) . .
N1 C4 C5 115.40(13) . .
C6 C5 C4 122.10(14) . .
C6 C5 S1 128.01(13) . .
C4 C5 S1 109.89(11) . .
C1 C6 C5 117.09(16) . .
N1 C7 N2 123.64(14) . .
N1 C7 S1 116.57(11) . .
N2 C7 S1 119.78(11) . .
C13 C8 C9 118.35(15) . .
C13 C8 P1 122.16(13) . .
C9 C8 P1 119.16(12) . .
C10 C9 C8 120.76(16) . .
C9 C10 C11 120.23(17) . .
C12 C11 C10 119.77(16) . .
C11 C12 C13 120.05(16) . .
C12 C13 C8 120.83(16) . .
C15 C14 C19 118.45(15) . .
C15 C14 P1 123.93(12) . .
C19 C14 P1 117.30(12) . .
C16 C15 C14 120.69(16) . .
C17 C16 C15 120.18(18) . .
C18 C17 C16 120.01(18) . .
C17 C18 C19 119.82(17) . .
C18 C19 C14 120.81(17) . .

loop_
_geom_bond_atom_site_label_1
_geom_bond_atom_site_label_2
_geom_bond_distance
_geom_bond_site_symmetry_2
Cl1 C1 1.7434(17) .
S1 C5 1.7444(15) .
S1 C7 1.7613(17) .
P1 N2 1.7091(12) .
P1 C8 1.8273(16) .
P1 C14 1.8272(17) .
N1 C7 1.3053(18) .
N1 C4 1.3940(18) .
N2 C7 1.3583(18) .
C1 C6 1.384(2) .
C1 C2 1.387(3) .
C2 C3 1.385(2) .
C3 C4 1.390(2) .
C4 C5 1.400(2) .
C5 C6 1.386(2) .
C8 C13 1.388(2) .
C8 C9 1.392(2) .
C9 C10 1.380(2) .
C10 C11 1.384(3) .
C11 C12 1.375(3) .
C12 C13 1.389(2) .
C14 C15 1.387(2) .
C14 C19 1.397(2) .
C15 C16 1.383(2) .
C16 C17 1.379(3) .
C17 C18 1.382(3) .
C18 C19 1.382(3) .
